data_4513102
loop_
_publ_author_name
'Ravat, Prince'
'SeethaLekshmi, Sunil'
'Biswas, Sharmita Nandy'
'Nandy, Purnendu'
'Varughese, Sunil'

_publ_section_title
;
 Equivalence of Ethylene and Azo-Bridges in the Modular Design of
 Molecular Complexes: Role of Weak Interactions
;
_journal_issue 5
_journal_name_full 'Crystal Growth &amp; Design'
_journal_page_first 2389
_journal_paper_doi 10.1021/acs.cgd.5b00183
_journal_volume 15
_journal_year 2015
_chemical_formula_moiety 'C10 H8 N4, 2(I2)'
_chemical_formula_sum 'C10 H8 I4 N4'
_chemical_formula_weight 691.80
_chemical_name_systematic
; 
 (E)-1,2-di(pyridine-4-yl)diazene Iodine 
;
_space_group_IT_number 2
_symmetry_cell_setting triclinic
_symmetry_space_group_name_Hall '-P 1'
_symmetry_space_group_name_H-M 'P -1'
_atom_sites_solution_hydrogens geom
_atom_sites_solution_primary direct
_atom_sites_solution_secondary difmap
_audit_creation_method SHELXL-97
_cell_angle_alpha 66.435(5)
_cell_angle_beta 82.250(6)
_cell_angle_gamma 79.808(6)
_cell_formula_units_Z 1
_cell_length_a 6.589(3)
_cell_length_b 7.514(3)
_cell_length_c 9.181(4)
_cell_measurement_temperature 100(2)
_cell_volume 409.0(3)
_computing_cell_refinement SMART
_computing_data_collection SMART
_computing_data_reduction SAINTPLUS
_computing_structure_refinement 'SHELXL-97 (Sheldrick, 1997)'
_computing_structure_solution 'SHELXS-97 (Sheldrick, 1990)'
_diffrn_ambient_temperature 100(2)
_diffrn_measured_fraction_theta_full 0.991
_diffrn_measured_fraction_theta_max 0.991
_diffrn_measurement_device_type 'Bruker APEX CCD-Area detector'
_diffrn_measurement_method SMART
_diffrn_radiation_monochromator graphite
_diffrn_radiation_source 'fine-focus sealed tube'
_diffrn_radiation_type MoK\a
_diffrn_radiation_wavelength 0.71073
_diffrn_reflns_av_R_equivalents 0.0269
_diffrn_reflns_av_sigmaI/netI 0.0204
_diffrn_reflns_limit_h_max 7
_diffrn_reflns_limit_h_min -7
_diffrn_reflns_limit_k_max 9
_diffrn_reflns_limit_k_min -9
_diffrn_reflns_limit_l_max 10
_diffrn_reflns_limit_l_min -11
_diffrn_reflns_number 3896
_diffrn_reflns_theta_full 25.30
_diffrn_reflns_theta_max 25.30
_diffrn_reflns_theta_min 2.43
_exptl_absorpt_coefficient_mu 7.609
_exptl_absorpt_correction_type none
_exptl_crystal_colour Orange
_exptl_crystal_density_diffrn 2.809
_exptl_crystal_density_method 'not measured'
_exptl_crystal_description Block
_exptl_crystal_F_000 308
_exptl_crystal_size_max 0.28
_exptl_crystal_size_mid 0.27
_exptl_crystal_size_min 0.26
_refine_diff_density_max 1.073
_refine_diff_density_min -0.926
_refine_diff_density_rms 0.172
_refine_ls_extinction_method none
_refine_ls_goodness_of_fit_ref 1.080
_refine_ls_hydrogen_treatment none
_refine_ls_matrix_type full
_refine_ls_number_parameters 82
_refine_ls_number_reflns 1468
_refine_ls_number_restraints 0
_refine_ls_restrained_S_all 1.080
_refine_ls_R_factor_all 0.0357
_refine_ls_R_factor_gt 0.0332
_refine_ls_shift/su_max 0.004
_refine_ls_shift/su_mean 0.001
_refine_ls_structure_factor_coef Fsqd
_refine_ls_weighting_details 'calc w=1/[\s^2^(Fo^2^)+(0.0574P)^2^+0.2827P] where P=(Fo^2^+2Fc^2^)/3'
_refine_ls_weighting_scheme calc
_refine_ls_wR_factor_gt 0.0855
_refine_ls_wR_factor_ref 0.0876
_reflns_number_gt 1352
_reflns_number_total 1468
_reflns_threshold_expression >2sigma(I)
_cod_data_source_file cg5b00183_si_008.cif
_cod_data_source_block datam
_cod_depositor_comments
;
The following automatic conversions were performed:

'_symmetry_cell_setting' value 'Triclinic' changed to 'triclinic'
according to
/usr/data/users/saulius/crontab/automatic-downloads/current/ACS/lib/dictionaries/cif_core.dic
dictionary named 'cif_core.dic' version 2.4.2 from 2011-04-26.

Automatic conversion script
Id: cif_fix_values 3271 2015-04-21 07:52:19Z andrius 
;
_cod_original_sg_symbol_H-M P-1
_cod_database_code 4513102

loop_
_symmetry_equiv_pos_as_xyz
'x, y, z'
'-x, -y, -z'

loop_
_atom_site_label
_atom_site_type_symbol
_atom_site_fract_x
_atom_site_fract_y
_atom_site_fract_z
_atom_site_U_iso_or_equiv
_atom_site_adp_type
_atom_site_occupancy
_atom_site_symmetry_multiplicity
_atom_site_calc_flag
_atom_site_refinement_flags
_atom_site_disorder_assembly
_atom_site_disorder_group
C1 C -1.0820(8) 1.3059(8) 0.4798(7) 0.0575(14) Uani 1 1 d . A 1
H1 H -1.1930 1.3461 0.5423 0.069 Uiso 1 1 calc R A 1
C2 C -0.9047(9) 1.1986(9) 0.5517(7) 0.0587(14) Uani 1 1 d . A 1
H2A H -0.8926 1.1654 0.6618 0.070 Uiso 1 1 calc R A 1
C3 C -0.7445(7) 1.1408(7) 0.4588(6) 0.0457(12) Uani 1 1 d . A 1
C4 C -0.7669(8) 1.1906(8) 0.2986(7) 0.0508(12) Uani 1 1 d . A 1
H4 H -0.6602 1.1509 0.2329 0.061 Uiso 1 1 calc R A 1
C5 C -0.9489(8) 1.2991(8) 0.2386(7) 0.0536(13) Uani 1 1 d . A 1
H5 H -0.9650 1.3362 0.1285 0.064 Uiso 1 1 calc R A 1
N1 N -1.1033(7) 1.3549(7) 0.3260(6) 0.0515(11) Uani 1 1 d . A 1
N2 N -0.5628(8) 1.0346(7) 0.5388(6) 0.0582(12) Uani 1 1 d . . 1
I1 I -1.41074(5) 1.57668(5) 0.19848(4) 0.05052(17) Uani 1 1 d . B 2
I2 I -1.75311(6) 1.82708(6) 0.05437(5) 0.06299(18) Uani 1 1 d . B 2

loop_
_atom_site_aniso_label
_atom_site_aniso_U_11
_atom_site_aniso_U_22
_atom_site_aniso_U_33
_atom_site_aniso_U_23
_atom_site_aniso_U_13
_atom_site_aniso_U_12
C1 0.042(3) 0.054(3) 0.066(4) -0.016(3) -0.009(2) 0.006(2)
C2 0.050(3) 0.070(4) 0.049(3) -0.017(3) -0.013(2) 0.003(3)
C3 0.031(2) 0.046(3) 0.052(3) -0.012(2) -0.009(2) 0.0027(19)
C4 0.039(3) 0.054(3) 0.053(3) -0.014(2) -0.010(2) 0.001(2)
C5 0.047(3) 0.055(3) 0.052(3) -0.014(2) -0.011(2) 0.001(2)
N1 0.040(2) 0.042(2) 0.064(3) -0.011(2) -0.013(2) 0.0006(17)
N2 0.045(3) 0.066(3) 0.054(3) -0.017(2) -0.018(2) 0.011(2)
I1 0.0385(2) 0.0477(2) 0.0573(3) -0.01315(18) -0.00899(16) 0.00133(15)
I2 0.0477(3) 0.0661(3) 0.0682(3) -0.0234(2) -0.01928(19) 0.01550(18)

loop_
_atom_type_symbol
_atom_type_description
_atom_type_scat_dispersion_real
_atom_type_scat_dispersion_imag
_atom_type_scat_source
C C 0.0033 0.0016 'International Tables Vol C Tables 4.2.6.8 and 6.1.1.4'
H H 0.0000 0.0000 'International Tables Vol C Tables 4.2.6.8 and 6.1.1.4'
N N 0.0061 0.0033 'International Tables Vol C Tables 4.2.6.8 and 6.1.1.4'
I I -0.4742 1.8119 'International Tables Vol C Tables 4.2.6.8 and 6.1.1.4'

loop_
_geom_angle_atom_site_label_1
_geom_angle_atom_site_label_2
_geom_angle_atom_site_label_3
_geom_angle
_geom_angle_site_symmetry_1
N1 C1 C2 122.3(5) .
C1 C2 C3 118.1(5) .
C4 C3 C2 119.7(5) .
C4 C3 N2 124.8(5) .
C2 C3 N2 115.5(5) .
C5 C4 C3 117.5(5) .
N1 C5 C4 123.4(5) .
C5 N1 C1 119.0(5) .
N2 N2 C3 113.9(6) 2_476

loop_
_geom_bond_atom_site_label_1
_geom_bond_atom_site_label_2
_geom_bond_distance
_geom_bond_site_symmetry_2
C1 N1 1.329(8) .
C1 C2 1.378(8) .
C2 C3 1.387(8) .
C3 C4 1.387(8) .
C3 N2 1.428(6) .
C4 C5 1.371(8) .
C5 N1 1.324(7) .
N2 N2 1.203(10) 2_476
I1 I2 2.7733(9) .
